data_2010158
loop_
_publ_author_name
'T\"ornroos, K.W.'

_publ_section_title
;
 Octahydridosilasesquioxane determined by neutron diffraction
;
_journal_issue 11
_journal_name_full 'Acta Crystallographica Section C'
_journal_page_first 1646
_journal_page_last 1648
_journal_paper_doi 10.1107/S0108270194005342
_journal_volume 50
_journal_year 1994
_chemical_formula_moiety 'H8 O12 Si8'
_chemical_formula_sum 'H8 O12 Si8'
_chemical_formula_weight 424.74
_space_group_crystal_system trigonal
_space_group_IT_number 148
_space_group_name_Hall '-R 3'
_space_group_name_H-M_alt 'R -3 :H'
_atom_type_scat_source
; Nuclear coherent scattering lengths from Koester, Rauch, Herkens &
Schr\"oder (1981)
;
_cell_angle_alpha 90.
_cell_angle_beta 90.
_cell_angle_gamma 120.
_cell_formula_units_Z 3
_cell_length_a 9.0530(10)
_cell_length_b 9.0530(10)
_cell_length_c 15.1490(10)
_cell_measurement_reflns_used 12
_cell_measurement_temperature 29.0(5)
_cell_measurement_theta_max 33.25
_cell_measurement_theta_min 20.13
_cell_volume 1075.23(18)
_diffrn_measurement_device 'Huber four-circle'
_diffrn_measurement_method \w/2\q
_diffrn_radiation_probe neutron
_diffrn_radiation_type neutron
_diffrn_radiation_wavelength 1.215
_diffrn_reflns_av_R_equivalents 0.0552
_diffrn_reflns_limit_h_max 9
_diffrn_reflns_limit_h_min -10
_diffrn_reflns_limit_k_max 5
_diffrn_reflns_limit_k_min -10
_diffrn_reflns_limit_l_max 19
_diffrn_reflns_limit_l_min -19
_diffrn_reflns_number 790
_diffrn_reflns_theta_max 53.38
_diffrn_standards_decay_% <+-1
_exptl_absorpt_coefficient_mu 0.088
_exptl_absorpt_correction_T_max 0.9029
_exptl_absorpt_correction_T_min 0.8618
_exptl_absorpt_correction_type analytical
_exptl_crystal_colour colourless
_exptl_crystal_density_diffrn 1.968
_exptl_crystal_description rhombic
_exptl_crystal_size_max 1.68
_exptl_crystal_size_mid 1.53
_exptl_crystal_size_min 1.23
_refine_ls_extinction_coef 1.31(6)
_refine_ls_extinction_method 'SHELXL92 (Sheldrick, 1992)'
_refine_ls_goodness_of_fit_obs 1.122
_refine_ls_hydrogen_treatment refall
_refine_ls_number_parameters 44
_refine_ls_number_reflns 364
_refine_ls_R_factor_obs 0.0310
_refine_ls_shift/esd_max 0.000
_refine_ls_structure_factor_coef Fsqd
_refine_ls_weighting_scheme
; 1/[\s^2^(F~o~^2^) + (0.0204P)^2^ + 0.01P] where
P = (F~o~^2^ + 2F~c~^2^)/3
;
_refine_ls_wR_factor_obs 0.0526
_reflns_number_observed 364
_reflns_number_total 569
_reflns_observed_criterion I>3\s(I)
_cod_data_source_file cr1105.cif
_cod_data_source_block cr1105_structure_1_of_1
_cod_depositor_comments
;
 Changing the space group from '-P 3' to '-R 3' after consulting
 the original publication. All related space group information was
 changed accordingly.

 Antanas Vaitkus,
 2017-07-06

The following automatic conversions were performed:

'_cell_measurement_temperature' value '29+-0.5' was changed to
'29.0(5)' - precision was estimated.

Automatic conversion script
Id: cif_fix_values 1646 2011-03-28 12:23:43Z adriana 

The following automatic conversions were performed:

'_cell_measurement_temperature' value '29+-0.5' was changed to
'29.0(5)' - precision was estimated.

Automatic conversion script
Id: cif_fix_values 1715 2011-07-08 13:25:40Z adriana 
;
_cod_original_cell_volume 1075.2(2)
_cod_original_sg_symbol_H-M 'R -3'
_cod_database_code 2010158

loop_
_space_group_symop_id
_space_group_symop_operation_xyz
1 x,y,z
2 -y,x-y,z
3 -x+y,-x,z
4 -x,-y,-z
5 y,-x+y,-z
6 x-y,x,-z
7 x+2/3,y+1/3,z+1/3
8 -y+2/3,x-y+1/3,z+1/3
9 -x+y+2/3,-x+1/3,z+1/3
10 -x+2/3,-y+1/3,-z+1/3
11 y+2/3,-x+y+1/3,-z+1/3
12 x-y+2/3,x+1/3,-z+1/3
13 x+1/3,y+2/3,z+2/3
14 -y+1/3,x-y+2/3,z+2/3
15 -x+y+1/3,-x+2/3,z+2/3
16 -x+1/3,-y+2/3,-z+2/3
17 y+1/3,-x+y+2/3,-z+2/3
18 x-y+1/3,x+2/3,-z+2/3

loop_
_atom_site_label
_atom_site_fract_x
_atom_site_fract_y
_atom_site_fract_z
_atom_site_U_iso_or_equiv
Si(1) .0000 .0000 .32152(18) .0049(5)
Si(2) .31958(19) .20905(19) .44037(10) .0048(3)
O(1) .19471(14) .11230(15) .35740(8) .0083(3)
O(2) .31997(15) .06903(14) .50720(8) .0080(3)
H(1) .0000 .0000 .2252(3) .0222(8)
H(2) .4934(3) .3218(3) .40885(16) .0218(5)

loop_
_geom_angle_atom_site_label_1
_geom_angle_atom_site_label_2
_geom_angle_atom_site_label_3
_geom_angle_site_symmetry_3
_geom_angle
_geom_angle_publ_flag
Si(1) O(1) Si(2) . 147.25(13) yes
Si(2) O(2) Si(2) 3_556 147.45(13) yes
O(1) Si(1) O(1) . 109.41(10) yes
O(1) Si(2) O(2) . 109.53(10) yes
O(1) Si(2) O(2) 5_556 109.45(10) yes
O(2) Si(2) O(2) 5_556 109.14(10) yes
H(1) Si(1) O(1) . 109.53(10) yes
H(2) Si(2) O(1) . 109.86(14) yes
H(2) Si(2) O(2) . 109.07(14) yes
H(2) Si(2) O(2) . 109.77(14) yes

loop_
_geom_bond_atom_site_label_1
_geom_bond_atom_site_label_2
_geom_bond_site_symmetry_2
_geom_bond_distance
_geom_bond_publ_flag
Si(1) O(1) . 1.6260(10) yes
Si(2) O(1) . 1.623(2) yes
Si(2) O(2) . 1.624(2) yes
Si(2) O(2) 5_556 1.628(2) yes
Si(1) H(1) . 1.459(5) yes
Si(2) H(2) . 1.463(3) yes
